data_2236145
loop_
_publ_author_name
'Sparrow, Christopher R.'
'Fronczek, Frank R.'
'Watkins, Steven F.'

_publ_section_title
;
 1,2-Bis{2-[2-(trimethylsilyl)ethynyl]phenyl}ethane-1,2-dione
;
_journal_coeditor_code BX2422
_journal_issue 9
_journal_name_full 'Acta Crystallographica Section E'
_journal_page_first o2809
_journal_paper_doi 10.1107/S160053681203663X
_journal_volume 68
_journal_year 2012
_chemical_formula_iupac 'C24 H26 O2 Si2'
_chemical_formula_moiety 'C24 H26 O2 Si2'
_chemical_formula_sum 'C24 H26 O2 Si2'
_chemical_formula_weight 402.63
_chemical_name_systematic
;
1,2-Bis{2-[2-(trimethylsilyl)ethynyl]phenyl}ethane-1,2-dione
;
_space_group_IT_number 154
_symmetry_cell_setting trigonal
_symmetry_space_group_name_Hall 'P 32 2"'
_symmetry_space_group_name_H-M 'P 32 2 1'
_atom_sites_solution_hydrogens geom
_atom_sites_solution_primary direct
_atom_sites_solution_secondary difmap
_audit_creation_method 'WinGX routine CIF_UPDATE'
_cell_angle_alpha 90
_cell_angle_beta 90
_cell_angle_gamma 120
_cell_formula_units_Z 3
_cell_length_a 9.22410(10)
_cell_length_b 9.22410(10)
_cell_length_c 23.7787(5)
_cell_measurement_pressure 101.3
_cell_measurement_reflns_used 3424
_cell_measurement_temperature 120.0(5)
_cell_measurement_theta_max 30.0
_cell_measurement_theta_min 2.5
_cell_volume 1752.13(5)
_computing_cell_refinement 'DENZO and SCALEPACK (Otwinowski & Minor, 1997)'
_computing_data_collection 'COLLECT (Nonius, 2000)'
_computing_data_reduction 'DENZO and SCALEPACK (Otwinowski & Minor, 1997)'
_computing_molecular_graphics 'ORTEP-3 for Windows (Farrugia, 1997)'
_computing_publication_material 'WinGX (Farrugia, 1999)'
_computing_structure_refinement 'SHELXL97 (Sheldrick, 2008)'
_computing_structure_solution 'SIR2002 (Burla <i>et al.</i>, 2003)'
_diffrn_ambient_temperature 120.0(5)
_diffrn_detector_area_resol_mean 9
_diffrn_measured_fraction_theta_full 0.998
_diffrn_measured_fraction_theta_max 0.999
_diffrn_measurement_device 'Nonius KappaCCD'
_diffrn_measurement_method ' \w and \f scans'
_diffrn_radiation_monochromator 'horizonally mounted graphite crystal'
_diffrn_radiation_source 'sealed tube'
_diffrn_radiation_type MoK\a
_diffrn_radiation_wavelength 0.71073
_diffrn_reflns_av_R_equivalents 0.0472
_diffrn_reflns_limit_h_max 12
_diffrn_reflns_limit_h_min -12
_diffrn_reflns_limit_k_max 10
_diffrn_reflns_limit_k_min -10
_diffrn_reflns_limit_l_max 33
_diffrn_reflns_limit_l_min -31
_diffrn_reflns_number 23012
_diffrn_reflns_theta_full 25
_diffrn_reflns_theta_max 30.03
_diffrn_reflns_theta_min 2.55
_exptl_absorpt_coefficient_mu 0.167
_exptl_absorpt_correction_T_max 0.9594
_exptl_absorpt_correction_T_min 0.9594
_exptl_absorpt_correction_type multi-scan
_exptl_absorpt_process_details '(SCALEPACK; Otwinowski & Minor, 1997)'
_exptl_crystal_colour yellow
_exptl_crystal_density_diffrn 1.145
_exptl_crystal_density_method 'not measured'
_exptl_crystal_description rhombohedron
_exptl_crystal_F_000 642
_exptl_crystal_size_max 0.25
_exptl_crystal_size_mid 0.25
_exptl_crystal_size_min 0.25
_refine_diff_density_max 0.252
_refine_diff_density_min -0.208
_refine_ls_abs_structure_details 'Flack (1983), 1419 Bijvoet pairs'
_refine_ls_abs_structure_Flack 0.00(10)
_refine_ls_extinction_method none
_refine_ls_goodness_of_fit_ref 0.998
_refine_ls_hydrogen_treatment constr
_refine_ls_matrix_type full
_refine_ls_number_constraints 0
_refine_ls_number_parameters 131
_refine_ls_number_reflns 3410
_refine_ls_number_restraints 0
_refine_ls_restrained_S_all 0.998
_refine_ls_R_factor_gt 0.0433
_refine_ls_shift/su_max 0.000
_refine_ls_structure_factor_coef Fsqd
_refine_ls_weighting_details 'calc w=1/[\s^2^(Fo^2^)+(0.0519P)^2^] where P=(Fo^2^+2Fc^2^)/3'
_refine_ls_weighting_scheme calc
_refine_ls_wR_factor_ref 0.1025
_reflns_number_gt 2325
_reflns_number_total 3410
_reflns_threshold_expression I>2\s(I)
_cod_data_source_file bx2422.cif
_cod_data_source_block I
_cod_database_code 2236145
_cod_database_fobs_code 2236145

loop_
_symmetry_equiv_pos_as_xyz
'x, y, z'
'-y, x-y, z+2/3'
'-x+y, -x, z+1/3'
'x-y, -y, -z+1/3'
'-x, -x+y, -z+2/3'
'y, x, -z'

loop_
_atom_site_type_symbol
_atom_site_label
_atom_site_fract_x
_atom_site_fract_y
_atom_site_fract_z
_atom_site_U_iso_or_equiv
_atom_site_adp_type
_atom_site_calc_flag
_atom_site_refinement_flags
_atom_site_occupancy
C C1 0.4411(3) -0.1681(3) 0.00979(9) 0.0487(6) Uani d . 1
H H1A 0.5479 -0.0985 -0.0095 0.073 Uiso calc R 1
H H1B 0.3539 -0.233 -0.018 0.073 Uiso calc R 1
H H1C 0.4522 -0.2447 0.0357 0.073 Uiso calc R 1
C C2 0.1985(3) -0.1571(4) 0.09491(10) 0.0714(8) Uani d . 1
H H2A 0.2222 -0.2247 0.1211 0.107 Uiso calc R 1
H H2B 0.1022 -0.2309 0.0714 0.107 Uiso calc R 1
H H2C 0.1731 -0.0815 0.1162 0.107 Uiso calc R 1
C C3 0.3475(4) 0.1018(3) 0.00053(11) 0.0802(10) Uani d . 1
H H3A 0.3209 0.1763 0.0219 0.12 Uiso calc R 1
H H3B 0.2539 0.0314 -0.0245 0.12 Uiso calc R 1
H H3C 0.4487 0.1688 -0.0219 0.12 Uiso calc R 1
C C4 0.5616(2) 0.1008(2) 0.09647(7) 0.0310(4) Uani d . 1
C C5 0.6750(2) 0.1814(2) 0.12846(7) 0.0282(4) Uani d . 1
C C6 0.8026(2) 0.2815(2) 0.16901(6) 0.0283(4) Uani d . 1
C C7 0.8414(2) 0.4474(2) 0.17783(8) 0.0346(5) Uani d . 1
H H7 0.7881 0.4931 0.1558 0.042 Uiso calc R 1
C C8 0.9559(2) 0.5446(2) 0.21811(8) 0.0385(5) Uani d . 1
H H8 0.982 0.6572 0.2233 0.046 Uiso calc R 1
C C9 1.0332(2) 0.4800(2) 0.25096(7) 0.0381(5) Uani d . 1
H H9 1.1116 0.5479 0.2789 0.046 Uiso calc R 1
C C10 0.9970(2) 0.3169(2) 0.24337(7) 0.0352(4) Uani d . 1
H H10 1.0497 0.2725 0.2664 0.042 Uiso calc R 1
C C11 0.8830(2) 0.2166(2) 0.20188(7) 0.0274(4) Uani d . 1
C C12 0.8518(2) 0.0429(2) 0.19563(7) 0.0309(4) Uani d . 1
O O1 0.88376(18) -0.02847(17) 0.23231(6) 0.0457(4) Uani d . 1
Si Si1 0.38331(7) -0.03278(7) 0.04974(2) 0.03309(15) Uani d . 1

loop_
_atom_site_aniso_label
_atom_site_aniso_U_11
_atom_site_aniso_U_22
_atom_site_aniso_U_33
_atom_site_aniso_U_12
_atom_site_aniso_U_13
_atom_site_aniso_U_23
C1 0.0621(15) 0.0523(14) 0.0410(11) 0.0355(13) -0.0166(11) -0.0167(10)
C2 0.0331(13) 0.092(2) 0.0657(15) 0.0134(14) -0.0059(12) -0.0155(14)
C3 0.108(2) 0.0446(14) 0.0940(18) 0.0423(15) -0.0758(18) -0.0214(13)
C4 0.0351(10) 0.0292(10) 0.0311(9) 0.0178(9) -0.0057(8) -0.0005(8)
C5 0.0316(10) 0.0258(9) 0.0288(9) 0.0156(8) -0.0008(8) 0.0041(8)
C6 0.0246(9) 0.0290(10) 0.0243(8) 0.0083(8) 0.0013(7) 0.0042(8)
C7 0.0346(11) 0.0295(11) 0.0344(10) 0.0120(9) -0.0044(8) 0.0022(8)
C8 0.0361(12) 0.0273(11) 0.0401(11) 0.0068(10) 0.0020(9) -0.0008(8)
C9 0.0256(10) 0.0386(11) 0.0312(9) 0.0019(9) -0.0042(8) -0.0033(8)
C10 0.0233(9) 0.0403(11) 0.0339(9) 0.0098(9) -0.0013(8) 0.0075(8)
C11 0.0194(8) 0.0302(9) 0.0260(8) 0.0075(8) 0.0033(7) 0.0069(7)
C12 0.0196(9) 0.0329(10) 0.0361(10) 0.0101(8) 0.0025(8) 0.0105(8)
O1 0.0440(9) 0.0402(9) 0.0499(8) 0.0188(8) -0.0108(7) 0.0125(7)
Si1 0.0354(3) 0.0283(3) 0.0372(3) 0.0172(3) -0.0128(2) -0.0072(2)

loop_
_atom_type_symbol
_atom_type_description
_atom_type_scat_dispersion_real
_atom_type_scat_dispersion_imag
_atom_type_scat_source
C C 0.0033 0.0016 'International Tables Vol C Tables 4.2.6.8 and 6.1.1.4'
H H 0 0 'International Tables Vol C Tables 4.2.6.8 and 6.1.1.4'
O O 0.0106 0.006 'International Tables Vol C Tables 4.2.6.8 and 6.1.1.4'
Si Si 0.0817 0.0704 'International Tables Vol C Tables 4.2.6.8 and 6.1.1.4'

loop_
_geom_angle_atom_site_label_1
_geom_angle_atom_site_label_2
_geom_angle_atom_site_label_3
_geom_angle_site_symmetry_3
_geom_angle
Si1 C1 H1A . 109.5
Si1 C1 H1B . 109.5
H1A C1 H1B . 109.5
Si1 C1 H1C . 109.5
H1A C1 H1C . 109.5
H1B C1 H1C . 109.5
Si1 C2 H2A . 109.5
Si1 C2 H2B . 109.5
H2A C2 H2B . 109.5
Si1 C2 H2C . 109.5
H2A C2 H2C . 109.5
H2B C2 H2C . 109.5
Si1 C3 H3A . 109.5
Si1 C3 H3B . 109.5
H3A C3 H3B . 109.5
Si1 C3 H3C . 109.5
H3A C3 H3C . 109.5
H3B C3 H3C . 109.5
C5 C4 Si1 . 177.01(16)
C4 C5 C6 . 175.7(2)
C7 C6 C11 . 118.82(16)
C7 C6 C5 . 118.66(17)
C11 C6 C5 . 122.44(17)
C8 C7 C6 . 120.63(18)
C8 C7 H7 . 119.7
C6 C7 H7 . 119.7
C9 C8 C7 . 120.52(19)
C9 C8 H8 . 119.7
C7 C8 H8 . 119.7
C8 C9 C10 . 120.12(17)
C8 C9 H9 . 119.9
C10 C9 H9 . 119.9
C9 C10 C11 . 120.31(17)
C9 C10 H10 . 119.8
C11 C10 H10 . 119.8
C6 C11 C10 . 119.58(17)
C6 C11 C12 . 123.09(16)
C10 C11 C12 . 117.32(17)
O1 C12 C11 . 122.93(17)
O1 C12 C12 4 115.72(18)
C11 C12 C12 4 120.33(17)
C3 Si1 C1 . 109.67(11)
C3 Si1 C2 . 111.37(14)
C1 Si1 C2 . 111.58(13)
C3 Si1 C4 . 109.27(10)
C1 Si1 C4 . 107.33(9)
C2 Si1 C4 . 107.49(9)

loop_
_geom_bond_atom_site_label_1
_geom_bond_atom_site_label_2
_geom_bond_site_symmetry_2
_geom_bond_distance
C1 Si1 . 1.847(2)
C1 H1A . 0.98
C1 H1B . 0.98
C1 H1C . 0.98
C2 Si1 . 1.849(2)
C2 H2A . 0.98
C2 H2B . 0.98
C2 H2C . 0.98
C3 Si1 . 1.852(2)
C3 H3A . 0.98
C3 H3B . 0.98
C3 H3C . 0.98
C4 C5 . 1.203(2)
C4 Si1 . 1.8522(19)
C5 C6 . 1.443(2)
C6 C7 . 1.403(3)
C6 C11 . 1.401(3)
C7 C8 . 1.375(3)
C7 H7 . 0.95
C8 C9 . 1.378(3)
C8 H8 . 0.95
C9 C10 . 1.380(3)
C9 H9 . 0.95
C10 C11 . 1.401(2)
C10 H10 . 0.95
C11 C12 . 1.487(3)
C12 O1 . 1.214(2)
C12 C12 4 1.538(4)

loop_
_geom_torsion_atom_site_label_1
_geom_torsion_atom_site_label_2
_geom_torsion_atom_site_label_3
_geom_torsion_atom_site_label_4
_geom_torsion_site_symmetry_3
_geom_torsion_site_symmetry_4
_geom_torsion
C11 C6 C7 C8 . . -0.2(3)
C5 C6 C7 C8 . . 176.61(16)
C6 C7 C8 C9 . . -0.7(3)
C7 C8 C9 C10 . . 0.5(3)
C8 C9 C10 C11 . . 0.7(3)
C7 C6 C11 C10 . . 1.3(2)
C5 C6 C11 C10 . . -175.35(16)
C7 C6 C11 C12 . . -179.56(16)
C5 C6 C11 C12 . . 3.8(3)
C9 C10 C11 C6 . . -1.6(3)
C9 C10 C11 C12 . . 179.24(16)
C6 C11 C12 O1 . . -159.64(18)
C10 C11 C12 O1 . . 19.5(3)
C6 C11 C12 C12 . 4 32.4(2)
C10 C11 C12 C12 . 4 -148.44(13)
C11 C12 C12 C11 4 4 -132.9(2)
C11 C12 C12 O1 4 4 58.36(11)
O1 C12 C12 O1 4 4 -110.4(3)
